data_2244184
loop_
_publ_author_name
'Cattey, H\'el\`ene'
'Boni, Gilles'
'Pourchet, Sylvie'
'Plasseraud, Laurent'

_publ_section_title
;
 Crystal structure of the monoglycidyl ether of isoeugenol
;
_journal_coeditor_code DJ2051
_journal_issue 10
_journal_name_full 'Acta Crystallographica Section E'
_journal_page_first
;
;
_journal_paper_doi 10.1107/S2056989022009264
_journal_volume 78
_journal_year 2022
_chemical_formula_iupac 'C13 H16 O3'
_chemical_formula_moiety 'C13 H16 O3'
_chemical_formula_sum 'C13 H16 O3'
_chemical_formula_weight 220.26
_chemical_name_common
;
Monoglycidyl ether of isoeugenol
;
_chemical_name_systematic
;
2-[2-Methoxy-4-(prop-1-en-1-yl)phenoxymethyl]oxirane
;
_space_group_crystal_system triclinic
_space_group_IT_number 2
_space_group_name_Hall '-P 1'
_space_group_name_H-M_alt 'P -1'
_atom_sites_solution_hydrogens geom
_atom_sites_solution_primary direct
_atom_sites_solution_secondary difmap
_audit_creation_method
;
Olex2 1.2
(compiled 2016.02.19 svn.r3266 for OlexSys, GUI svn.r5155)
;
_cell_angle_alpha 74.808(3)
_cell_angle_beta 85.309(4)
_cell_angle_gamma 77.430(3)
_cell_formula_units_Z 2
_cell_length_a 4.5931(5)
_cell_length_b 8.9134(9)
_cell_length_c 15.0764(18)
_cell_measurement_reflns_used 5145
_cell_measurement_temperature 150
_cell_measurement_theta_max 26.57
_cell_measurement_theta_min 2.47
_cell_volume 581.18(11)
_computing_cell_refinement
;
SAINT (Bruker, 2016)
;
_computing_data_collection
;
APEX3 (Bruker, 2020)
;
_computing_data_reduction
;
SAINT (Bruker, 2016)
;
_computing_molecular_graphics
;
<i>OLEX2</i> (Dolomanov <i>et al.</i>,  2009)
;
_computing_publication_material
;
<i>OLEX2</i> (Dolomanov <i>et al.</i>,  2009)
;
_computing_structure_refinement
;
<i>SHELXL2018/3</i> (Sheldrick, 2015b)
;
_computing_structure_solution
;
<i>SHELXT2014/5</i> (Sheldrick, 2015a)
;
_diffrn_ambient_temperature 150.00
_diffrn_detector 'CCD Plate'
_diffrn_detector_area_resol_mean 8.3
_diffrn_measured_fraction_theta_full 0.998
_diffrn_measured_fraction_theta_max 0.997
_diffrn_measurement_device '\k-geometry diffractometer'
_diffrn_measurement_device_type 'Bruker kappa APEXII'
_diffrn_measurement_method '\f and \w scans'
_diffrn_radiation_monochromator graphite
_diffrn_radiation_probe x-ray
_diffrn_radiation_type 'Mo K\a'
_diffrn_radiation_wavelength 0.71073
_diffrn_reflns_av_R_equivalents 0.0383
_diffrn_reflns_av_unetI/netI 0.0333
_diffrn_reflns_limit_h_max 5
_diffrn_reflns_limit_h_min -5
_diffrn_reflns_limit_k_max 11
_diffrn_reflns_limit_k_min -11
_diffrn_reflns_limit_l_max 19
_diffrn_reflns_limit_l_min -19
_diffrn_reflns_number 17290
_diffrn_reflns_theta_full 25.242
_diffrn_reflns_theta_max 27.510
_diffrn_reflns_theta_min 2.419
_diffrn_source 'X-ray tube'
_diffrn_source_current 5.0
_diffrn_source_power 0.1
_diffrn_source_voltage 20.0
_exptl_absorpt_coefficient_mu 0.088
_exptl_absorpt_correction_T_max 0.7456
_exptl_absorpt_correction_T_min 0.6681
_exptl_absorpt_correction_type multi-scan
_exptl_absorpt_process_details
;
(SADABS; Krause <i>et al.</i>,  2015)
;
_exptl_crystal_colour colourless
_exptl_crystal_density_diffrn 1.259
_exptl_crystal_description PRISM
_exptl_crystal_F_000 236
_exptl_crystal_size_max 0.5
_exptl_crystal_size_mid 0.15
_exptl_crystal_size_min 0.15
_refine_diff_density_max 0.332
_refine_diff_density_min -0.193
_refine_ls_extinction_method none
_refine_ls_goodness_of_fit_ref 1.032
_refine_ls_hydrogen_treatment constr
_refine_ls_matrix_type full
_refine_ls_number_parameters 147
_refine_ls_number_reflns 2647
_refine_ls_number_restraints 0
_refine_ls_restrained_S_all 1.032
_refine_ls_R_factor_all 0.0811
_refine_ls_R_factor_gt 0.0493
_refine_ls_shift/su_max 0.000
_refine_ls_shift/su_mean 0.000
_refine_ls_structure_factor_coef Fsqd
_refine_ls_weighting_details 'w=1/[\s^2^(Fo^2^)+(0.0417P)^2^+0.3763P] where P=(Fo^2^+2Fc^2^)/3'
_refine_ls_weighting_scheme calc
_refine_ls_wR_factor_gt 0.1100
_refine_ls_wR_factor_ref 0.1283
_reflns_number_gt 1865
_reflns_number_total 2647
_reflns_threshold_expression 'I > 2\s(I)'
_cod_data_source_file dj2051sup1.cif
_cod_data_source_block I
_cod_database_code 2244184
_shelx_space_group_comment
;
The symmetry employed for this shelxl refinement is uniquely defined
by the following loop, which should always be used as a source of
symmetry information in preference to the above space-group names.
They are only intended as comments.
;
_shelx_estimated_absorpt_t_min 0.957
_shelx_estimated_absorpt_t_max 0.987

loop_
_space_group_symop_operation_xyz
'x, y, z'
'-x, -y, -z'

loop_
_atom_site_type_symbol
_atom_site_label
_atom_site_fract_x
_atom_site_fract_y
_atom_site_fract_z
_atom_site_U_iso_or_equiv
_atom_site_adp_type
_atom_site_calc_flag
_atom_site_occupancy
_atom_site_disorder_assembly
_atom_site_disorder_group
O O3 0.5215(3) 0.37762(14) 0.60436(8) 0.0300(3) Uani d 1 . .
O O2 0.8022(3) 0.53432(15) 0.67363(9) 0.0327(3) Uani d 1 . .
O O1 0.7925(3) 0.88375(17) 0.59690(12) 0.0498(4) Uani d 1 . .
C C5 0.6121(4) 0.3053(2) 0.69197(11) 0.0234(4) Uani d 1 . .
C C6 0.5628(4) 0.1597(2) 0.74236(12) 0.0262(4) Uani d 1 . .
H H6 0.457467 0.102195 0.715929 0.031 Uiso calc 1 . .
C C4 0.7670(4) 0.3919(2) 0.73067(12) 0.0247(4) Uani d 1 . .
C C7 0.6660(4) 0.0952(2) 0.83221(12) 0.0307(4) Uani d 1 . .
C C9 0.8683(4) 0.3293(2) 0.81886(13) 0.0322(4) Uani d 1 . .
H H9 0.973015 0.386713 0.845569 0.039 Uiso calc 1 . .
C C3 0.9823(4) 0.6233(2) 0.70261(14) 0.0319(4) Uani d 1 . .
H H3A 1.174343 0.554383 0.725793 0.038 Uiso calc 1 . .
H H3B 0.878503 0.670214 0.752225 0.038 Uiso calc 1 . .
C C8 0.8175(4) 0.1822(2) 0.86875(13) 0.0356(5) Uani d 1 . .
H H8 0.888622 0.140217 0.929532 0.043 Uiso calc 1 . .
C C10 0.3618(4) 0.2968(2) 0.56109(12) 0.0288(4) Uani d 1 . .
H H10A 0.312228 0.360518 0.498608 0.043 Uiso calc 1 . .
H H10B 0.177676 0.280713 0.596581 0.043 Uiso calc 1 . .
H H10C 0.485826 0.193544 0.558386 0.043 Uiso calc 1 . .
C C11 0.6167(5) -0.0610(2) 0.88692(13) 0.0393(5) Uani d 1 . .
H H11 0.697432 -0.096779 0.946634 0.047 Uiso calc 1 . .
C C2 1.0334(4) 0.7498(2) 0.62068(15) 0.0376(5) Uani d 1 . .
H H2 1.143379 0.712477 0.567846 0.045 Uiso calc 1 . .
C C12 0.4742(5) -0.1566(2) 0.86288(15) 0.0462(6) Uani d 1 . .
H H12 0.392242 -0.122483 0.803335 0.055 Uiso calc 1 . .
C C1 1.0655(5) 0.9043(2) 0.62760(18) 0.0450(5) Uani d 1 . .
H H1A 1.065235 0.921634 0.689846 0.054 Uiso calc 1 . .
H H1B 1.195933 0.961206 0.581395 0.054 Uiso calc 1 . .
C C13 0.4301(6) -0.3142(3) 0.92108(17) 0.0583(7) Uani d 1 . .
H H13A 0.509844 -0.396339 0.888173 0.087 Uiso calc 1 . .
H H13B 0.216596 -0.310609 0.934385 0.087 Uiso calc 1 . .
H H13C 0.534885 -0.338975 0.978846 0.087 Uiso calc 1 . .

loop_
_atom_site_aniso_label
_atom_site_aniso_U_11
_atom_site_aniso_U_22
_atom_site_aniso_U_33
_atom_site_aniso_U_12
_atom_site_aniso_U_13
_atom_site_aniso_U_23
O3 0.0366(7) 0.0279(7) 0.0274(6) -0.0150(5) -0.0068(5) -0.0015(5)
O2 0.0337(7) 0.0320(7) 0.0361(7) -0.0159(5) -0.0066(6) -0.0057(6)
O1 0.0354(8) 0.0392(9) 0.0766(11) -0.0119(7) -0.0132(7) -0.0106(8)
C5 0.0197(8) 0.0257(9) 0.0231(8) -0.0015(7) 0.0001(6) -0.0060(7)
C6 0.0266(9) 0.0240(9) 0.0268(9) -0.0029(7) 0.0019(7) -0.0068(7)
C4 0.0185(8) 0.0255(9) 0.0290(9) -0.0020(7) 0.0002(7) -0.0071(7)
C7 0.0323(10) 0.0251(9) 0.0276(9) 0.0058(7) 0.0037(7) -0.0052(7)
C9 0.0275(9) 0.0362(11) 0.0331(10) -0.0001(8) -0.0045(8) -0.0130(8)
C3 0.0215(9) 0.0350(10) 0.0444(11) -0.0065(7) -0.0044(8) -0.0175(9)
C8 0.0390(11) 0.0352(11) 0.0259(9) 0.0063(8) -0.0046(8) -0.0064(8)
C10 0.0315(9) 0.0293(10) 0.0288(9) -0.0132(7) -0.0015(7) -0.0070(7)
C11 0.0492(12) 0.0295(11) 0.0281(10) 0.0056(9) 0.0039(9) -0.0005(8)
C2 0.0257(10) 0.0380(11) 0.0545(13) -0.0114(8) 0.0037(9) -0.0188(10)
C12 0.0630(15) 0.0281(11) 0.0378(12) -0.0021(10) 0.0079(10) -0.0001(9)
C1 0.0323(11) 0.0379(12) 0.0731(16) -0.0144(9) -0.0054(10) -0.0211(11)
C13 0.0827(18) 0.0276(12) 0.0526(14) -0.0028(11) 0.0208(13) -0.0029(10)

loop_
_atom_type_symbol
_atom_type_description
_atom_type_scat_dispersion_real
_atom_type_scat_dispersion_imag
_atom_type_scat_source
C C 0.0033 0.0016 'International Tables Vol C Tables 4.2.6.8 and 6.1.1.4'
H H 0.0000 0.0000 'International Tables Vol C Tables 4.2.6.8 and 6.1.1.4'
O O 0.0106 0.0060 'International Tables Vol C Tables 4.2.6.8 and 6.1.1.4'

loop_
_geom_angle_atom_site_label_1
_geom_angle_atom_site_label_2
_geom_angle_atom_site_label_3
_geom_angle_site_symmetry_1
_geom_angle_site_symmetry_3
_geom_angle
_geom_angle_publ_flag
C5 O3 C10 . . 117.72(13) ?
C4 O2 C3 . . 118.70(14) ?
C2 O1 C1 . . 60.72(12) ?
O3 C5 C6 . . 125.24(15) ?
O3 C5 C4 . . 114.77(15) ?
C6 C5 C4 . . 119.99(16) ?
C5 C6 H6 . . 119.5 ?
C5 C6 C7 . . 120.90(17) ?
C7 C6 H6 . . 119.5 ?
O2 C4 C5 . . 114.35(15) ?
O2 C4 C9 . . 126.27(16) ?
C9 C4 C5 . . 119.38(16) ?
C6 C7 C11 . . 121.60(18) ?
C8 C7 C6 . . 118.10(17) ?
C8 C7 C11 . . 120.29(17) ?
C4 C9 H9 . . 120.0 ?
C4 C9 C8 . . 119.97(18) ?
C8 C9 H9 . . 120.0 ?
O2 C3 H3A . . 110.5 ?
O2 C3 H3B . . 110.5 ?
O2 C3 C2 . . 106.23(15) ?
H3A C3 H3B . . 108.7 ?
C2 C3 H3A . . 110.5 ?
C2 C3 H3B . . 110.5 ?
C7 C8 C9 . . 121.65(17) ?
C7 C8 H8 . . 119.2 ?
C9 C8 H8 . . 119.2 ?
O3 C10 H10A . . 109.5 ?
O3 C10 H10B . . 109.5 ?
O3 C10 H10C . . 109.5 ?
H10A C10 H10B . . 109.5 ?
H10A C10 H10C . . 109.5 ?
H10B C10 H10C . . 109.5 ?
C7 C11 H11 . . 116.1 ?
C12 C11 C7 . . 127.7(2) ?
C12 C11 H11 . . 116.1 ?
O1 C2 C3 . . 116.11(16) ?
O1 C2 H2 . . 115.7 ?
O1 C2 C1 . . 59.82(12) ?
C3 C2 H2 . . 115.7 ?
C1 C2 C3 . . 122.05(19) ?
C1 C2 H2 . . 115.7 ?
C11 C12 H12 . . 117.2 ?
C11 C12 C13 . . 125.7(2) ?
C13 C12 H12 . . 117.2 ?
O1 C1 C2 . . 59.46(12) ?
O1 C1 H1A . . 117.8 ?
O1 C1 H1B . . 117.8 ?
C2 C1 H1A . . 117.8 ?
C2 C1 H1B . . 117.8 ?
H1A C1 H1B . . 115.0 ?
C12 C13 H13A . . 109.5 ?
C12 C13 H13B . . 109.5 ?
C12 C13 H13C . . 109.5 ?
H13A C13 H13B . . 109.5 ?
H13A C13 H13C . . 109.5 ?
H13B C13 H13C . . 109.5 ?

loop_
_geom_bond_atom_site_label_1
_geom_bond_atom_site_label_2
_geom_bond_site_symmetry_2
_geom_bond_distance
_geom_bond_publ_flag
O3 C5 . 1.364(2) ?
O3 C10 . 1.427(2) ?
O2 C4 . 1.368(2) ?
O2 C3 . 1.425(2) ?
O1 C2 . 1.430(2) ?
O1 C1 . 1.435(2) ?
C5 C6 . 1.377(2) ?
C5 C4 . 1.408(2) ?
C6 H6 . 0.9500 ?
C6 C7 . 1.403(2) ?
C4 C9 . 1.377(2) ?
C7 C8 . 1.382(3) ?
C7 C11 . 1.474(3) ?
C9 H9 . 0.9500 ?
C9 C8 . 1.388(3) ?
C3 H3A . 0.9900 ?
C3 H3B . 0.9900 ?
C3 C2 . 1.479(3) ?
C8 H8 . 0.9500 ?
C10 H10A . 0.9800 ?
C10 H10B . 0.9800 ?
C10 H10C . 0.9800 ?
C11 H11 . 0.9500 ?
C11 C12 . 1.315(3) ?
C2 H2 . 1.0000 ?
C2 C1 . 1.448(3) ?
C12 H12 . 0.9500 ?
C12 C13 . 1.495(3) ?
C1 H1A . 0.9900 ?
C1 H1B . 0.9900 ?
C13 H13A . 0.9800 ?
C13 H13B . 0.9800 ?
C13 H13C . 0.9800 ?

loop_
_geom_torsion_atom_site_label_1
_geom_torsion_atom_site_label_2
_geom_torsion_atom_site_label_3
_geom_torsion_atom_site_label_4
_geom_torsion_site_symmetry_1
_geom_torsion_site_symmetry_2
_geom_torsion_site_symmetry_3
_geom_torsion_site_symmetry_4
_geom_torsion
_geom_torsion_publ_flag
O3 C5 C6 C7 . . . . 179.86(15) ?
O3 C5 C4 O2 . . . . -0.3(2) ?
O3 C5 C4 C9 . . . . -179.96(15) ?
O2 C4 C9 C8 . . . . -179.64(16) ?
O2 C3 C2 O1 . . . . 78.43(19) ?
O2 C3 C2 C1 . . . . 147.72(17) ?
C5 C6 C7 C8 . . . . 0.2(2) ?
C5 C6 C7 C11 . . . . -179.63(16) ?
C5 C4 C9 C8 . . . . 0.0(3) ?
C6 C5 C4 O2 . . . . 179.83(14) ?
C6 C5 C4 C9 . . . . 0.2(2) ?
C6 C7 C8 C9 . . . . -0.1(3) ?
C6 C7 C11 C12 . . . . -1.2(3) ?
C4 O2 C3 C2 . . . . 167.73(14) ?
C4 C5 C6 C7 . . . . -0.3(2) ?
C4 C9 C8 C7 . . . . 0.0(3) ?
C7 C11 C12 C13 . . . . -179.97(19) ?
C3 O2 C4 C5 . . . . -173.56(14) ?
C3 O2 C4 C9 . . . . 6.1(2) ?
C3 C2 C1 O1 . . . . -103.7(2) ?
C8 C7 C11 C12 . . . . 178.9(2) ?
C10 O3 C5 C6 . . . . 0.2(2) ?
C10 O3 C5 C4 . . . . -179.68(14) ?
C11 C7 C8 C9 . . . . 179.78(17) ?
C1 O1 C2 C3 . . . . 113.5(2) ?

_cod_database_fobs_code 2244184
